data_4066613
loop_
_publ_author_name
'Pa\<zick\'y, Marek'
'Loos, Annette'
'Ferreira, Maria Jo\~ao'
'Serra, Daniel'
'Vinokurov, Nikolai'
'Rominger, Frank'
'J\"akel, Christoph'
'Hashmi, A. Stephen K.'
'Limbach, Michael'

_publ_section_title
;
 Synthesis, Reactivity, and Electrochemical Studies of Gold(I) and
 Gold(III) Complexes Supported by N-Heterocyclic Carbenes and Their
 Application in Catalysis
;
_journal_coden_ASTM ORGND7
_journal_issue 20
_journal_name_full Organometallics
_journal_page_first 4448
_journal_page_last 4458
_journal_paper_doi 10.1021/om1005484
_journal_volume 29
_journal_year 2010
_chemical_formula_sum 'C19 H21 Au Cl N3'
_chemical_formula_weight 523.80
_chemical_name_common 'in manuscript 1f'
_space_group_IT_number 2
_symmetry_cell_setting triclinic
_symmetry_space_group_name_Hall '-P 1'
_symmetry_space_group_name_H-M 'P -1'
_atom_sites_solution_hydrogens geom
_atom_sites_solution_primary direct
_atom_sites_solution_secondary difmap
_audit_creation_method SHELXL-97
_cell_angle_alpha 95.656(3)
_cell_angle_beta 97.585(3)
_cell_angle_gamma 90.586(3)
_cell_formula_units_Z 8
_cell_length_a 12.0132(13)
_cell_length_b 17.2839(18)
_cell_length_c 18.2012(19)
_cell_measurement_reflns_used 4416
_cell_measurement_temperature 200(2)
_cell_measurement_theta_max 28.37
_cell_measurement_theta_min 2.55
_cell_volume 3726.9(7)
_computing_cell_refinement 'Bruker SAINT'
_computing_data_collection 'Bruker APEX'
_computing_data_reduction 'Bruker SAINT'
_computing_molecular_graphics 'Bruker SHELXTL'
_computing_publication_material 'Bruker SHELXTL'
_computing_structure_refinement 'SHELXL-97 (Sheldrick, 2008)'
_computing_structure_solution 'SHELXS-97 (Sheldrick, 2008)'
_diffrn_ambient_temperature 200(2)
_diffrn_measured_fraction_theta_full 0.971
_diffrn_measured_fraction_theta_max 0.971
_diffrn_measurement_device_type 'Bruker APEX CCD'
_diffrn_measurement_method '\w scans'
_diffrn_radiation_monochromator graphite
_diffrn_radiation_source 'fine-focus sealed tube'
_diffrn_radiation_type MoK\a
_diffrn_radiation_wavelength 0.71073
_diffrn_reflns_av_R_equivalents 0.0000
_diffrn_reflns_av_sigmaI/netI 0.0757
_diffrn_reflns_limit_h_max 15
_diffrn_reflns_limit_h_min -16
_diffrn_reflns_limit_k_max 22
_diffrn_reflns_limit_k_min -23
_diffrn_reflns_limit_l_max 24
_diffrn_reflns_limit_l_min 0
_diffrn_reflns_number 31732
_diffrn_reflns_theta_full 28.47
_diffrn_reflns_theta_max 28.47
_diffrn_reflns_theta_min 1.13
_exptl_absorpt_coefficient_mu 8.043
_exptl_absorpt_correction_T_max 0.5002
_exptl_absorpt_correction_T_min 0.3784
_exptl_absorpt_correction_type multi-scan
_exptl_absorpt_process_details
;
Sheldrick, G. M. (2008). <i>SADABS</i>. University of G\"ottingen, Germany.
;
_exptl_crystal_colour colourless
_exptl_crystal_density_diffrn 1.867
_exptl_crystal_density_method 'not measured'
_exptl_crystal_description polyhedron
_exptl_crystal_F_000 2016
_exptl_crystal_size_max 0.15
_exptl_crystal_size_mid 0.15
_exptl_crystal_size_min 0.10
_refine_diff_density_max 3.434
_refine_diff_density_min -1.886
_refine_diff_density_rms 0.278
_refine_ls_extinction_method none
_refine_ls_goodness_of_fit_ref 1.017
_refine_ls_hydrogen_treatment mixed
_refine_ls_matrix_type full
_refine_ls_number_parameters 878
_refine_ls_number_reflns 31732
_refine_ls_number_restraints 0
_refine_ls_restrained_S_all 1.017
_refine_ls_R_factor_all 0.0730
_refine_ls_R_factor_gt 0.0545
_refine_ls_shift/su_max 0.003
_refine_ls_shift/su_mean 0.000
_refine_ls_structure_factor_coef Fsqd
_refine_ls_weighting_details 'calc w=1/[\s^2^(Fo^2^)+(0.0918P)^2^+0.0000P] where P=(Fo^2^+2Fc^2^)/3'
_refine_ls_weighting_scheme calc
_refine_ls_wR_factor_gt 0.1471
_refine_ls_wR_factor_ref 0.1571
_reflns_number_gt 24680
_reflns_number_total 31732
_reflns_threshold_expression >2sigma(I)
_cod_data_source_file om1005484_si_002.cif
_cod_data_source_block pa2
_cod_depositor_comments
;
The following automatic conversions were performed:

'_symmetry_cell_setting' value 'Triclinic' changed to 'triclinic'
according to /home/saulius/struct/CIF-dictionaries/cif_core.dic
dictionary named 'cif_core.dic' version 2.4.1 from 2010-06-29.

Automatic conversion script
Id: cif_fix_values 1715 2011-07-08 13:25:40Z adriana 

 Updated bibliographic information.

 Antanas Vaitkus,
 2021-09-21
;
_cod_original_sg_symbol_H-M P-1
_cod_database_code 4066613

loop_
_symmetry_equiv_pos_as_xyz
'x, y, z'
'-x, -y, -z'

loop_
_atom_site_label
_atom_site_type_symbol
_atom_site_fract_x
_atom_site_fract_y
_atom_site_fract_z
_atom_site_U_iso_or_equiv
_atom_site_adp_type
_atom_site_occupancy
_atom_site_symmetry_multiplicity
_atom_site_calc_flag
_atom_site_refinement_flags
Au1 Au 0.94888(3) 0.376833(17) 0.964259(18) 0.02411(8) Uani 1 1 d .
Cl1 Cl 0.82875(18) 0.46843(12) 1.00578(13) 0.0351(5) Uani 1 1 d .
N1 N 1.0447(6) 0.2598(4) 0.8587(4) 0.0251(15) Uani 1 1 d .
N2 N 1.1440(6) 0.2693(4) 0.9661(4) 0.0270(15) Uani 1 1 d .
N3 N 1.0253(6) 0.2030(4) 1.1458(4) 0.0293(16) Uani 1 1 d .
C1 C 1.0512(7) 0.2976(4) 0.9282(4) 0.0239(17) Uani 1 1 d .
C2 C 1.1960(7) 0.2158(5) 0.9204(5) 0.031(2) Uani 1 1 d .
H2 H 1.2627 0.1886 0.9339 0.038 Uiso 1 1 calc R
C3 C 1.1326(7) 0.2102(4) 0.8529(5) 0.0282(19) Uani 1 1 d .
H3 H 1.1462 0.1781 0.8097 0.034 Uiso 1 1 calc R
C4 C 0.9570(7) 0.2706(4) 0.7983(5) 0.0247(18) Uani 1 1 d .
C5 C 0.8680(7) 0.2168(5) 0.7854(5) 0.0307(19) Uani 1 1 d .
C6 C 0.7837(7) 0.2271(5) 0.7276(5) 0.033(2) Uani 1 1 d .
H6 H 0.7213 0.1917 0.7180 0.039 Uiso 1 1 calc R
C7 C 0.7884(8) 0.2889(5) 0.6826(5) 0.034(2) Uani 1 1 d .
C8 C 0.8811(8) 0.3395(5) 0.6981(5) 0.034(2) Uani 1 1 d .
H8 H 0.8856 0.3809 0.6679 0.041 Uiso 1 1 calc R
C9 C 0.9663(7) 0.3324(4) 0.7550(5) 0.0263(18) Uani 1 1 d .
C10 C 0.8630(9) 0.1501(5) 0.8312(6) 0.044(2) Uani 1 1 d .
H10A H 0.7875 0.1261 0.8216 0.065 Uiso 1 1 calc R
H10B H 0.8801 0.1689 0.8842 0.065 Uiso 1 1 calc R
H10C H 0.9181 0.1115 0.8180 0.065 Uiso 1 1 calc R
C11 C 0.6968(8) 0.2989(6) 0.6205(6) 0.049(3) Uani 1 1 d .
H11A H 0.7059 0.3498 0.6024 0.074 Uiso 1 1 calc R
H11B H 0.6238 0.2956 0.6387 0.074 Uiso 1 1 calc R
H11C H 0.7006 0.2579 0.5798 0.074 Uiso 1 1 calc R
C12 C 1.0641(7) 0.3882(5) 0.7705(5) 0.037(2) Uani 1 1 d .
H12A H 1.1340 0.3595 0.7706 0.055 Uiso 1 1 calc R
H12B H 1.0632 0.4176 0.8193 0.055 Uiso 1 1 calc R
H12C H 1.0593 0.4242 0.7319 0.055 Uiso 1 1 calc R
C13 C 1.1847(8) 0.2909(5) 1.0450(4) 0.0299(19) Uani 1 1 d .
H13A H 1.1329 0.3285 1.0660 0.036 Uiso 1 1 calc R
H13B H 1.2595 0.3169 1.0493 0.036 Uiso 1 1 calc R
C14 C 1.1939(7) 0.2206(5) 1.0903(5) 0.0285(19) Uani 1 1 d .
H14A H 1.2468 0.1835 1.0697 0.034 Uiso 1 1 calc R
H14B H 1.2253 0.2382 1.1424 0.034 Uiso 1 1 calc R
C15 C 1.0826(7) 0.1793(4) 1.0900(4) 0.0247(17) Uani 1 1 d .
C16 C 1.0432(7) 0.1243(5) 1.0373(5) 0.031(2) Uani 1 1 d .
H16 H 1.0881 0.1071 0.9999 0.037 Uiso 1 1 calc R
C17 C 0.9350(9) 0.0904(5) 1.0356(6) 0.042(2) Uani 1 1 d .
H17 H 0.9041 0.0535 0.9957 0.051 Uiso 1 1 calc R
C18 C 0.8770(8) 0.1123(6) 1.0930(6) 0.041(2) Uani 1 1 d .
H18 H 0.8062 0.0890 1.0964 0.049 Uiso 1 1 calc R
C19 C 0.9243(8) 0.1695(6) 1.1459(5) 0.038(2) Uani 1 1 d .
H19 H 0.8827 0.1865 1.1851 0.046 Uiso 1 1 calc R
Au2 Au 0.94498(3) 0.508914(17) 0.412645(18) 0.02419(8) Uani 1 1 d .
Cl2 Cl 0.9151(2) 0.63856(11) 0.43903(13) 0.0363(5) Uani 1 1 d .
N4 N 1.0361(6) 0.3676(4) 0.3352(4) 0.0260(15) Uani 1 1 d .
N5 N 0.9079(6) 0.3363(4) 0.4000(4) 0.0266(15) Uani 1 1 d .
N6 N 0.6981(7) 0.4168(5) 0.3034(5) 0.041(2) Uani 1 1 d .
C20 C 0.9656(7) 0.3980(4) 0.3817(5) 0.0234(17) Uani 1 1 d .
C21 C 0.9435(8) 0.2672(5) 0.3630(5) 0.033(2) Uani 1 1 d .
H21 H 0.9161 0.2160 0.3656 0.039 Uiso 1 1 calc R
C22 C 1.0236(8) 0.2879(5) 0.3234(5) 0.037(2) Uani 1 1 d .
H22 H 1.0640 0.2540 0.2929 0.045 Uiso 1 1 calc R
C23 C 1.1111(7) 0.4128(4) 0.3002(5) 0.0243(17) Uani 1 1 d .
C24 C 1.0755(7) 0.4293(5) 0.2280(5) 0.031(2) Uani 1 1 d .
C25 C 1.1475(7) 0.4750(4) 0.1941(5) 0.0275(18) Uani 1 1 d .
H25 H 1.1249 0.4874 0.1447 0.033 Uiso 1 1 calc R
C26 C 1.2507(7) 0.5022(5) 0.2312(5) 0.031(2) Uani 1 1 d .
C27 C 1.2819(7) 0.4818(5) 0.3020(5) 0.031(2) Uani 1 1 d .
H27 H 1.3539 0.4986 0.3268 0.037 Uiso 1 1 calc R
C28 C 1.2155(7) 0.4390(5) 0.3387(5) 0.0286(19) Uani 1 1 d .
C29 C 0.9618(8) 0.4029(5) 0.1869(5) 0.038(2) Uani 1 1 d .
H29A H 0.9600 0.3462 0.1759 0.056 Uiso 1 1 calc R
H29B H 0.9482 0.4272 0.1403 0.056 Uiso 1 1 calc R
H29C H 0.9034 0.4181 0.2180 0.056 Uiso 1 1 calc R
C30 C 1.3262(9) 0.5519(6) 0.1938(6) 0.045(3) Uani 1 1 d .
H30A H 1.3114 0.6070 0.2063 0.067 Uiso 1 1 calc R
H30B H 1.3113 0.5392 0.1397 0.067 Uiso 1 1 calc R
H30C H 1.4050 0.5418 0.2112 0.067 Uiso 1 1 calc R
C31 C 1.2511(8) 0.4199(6) 0.4172(5) 0.041(2) Uani 1 1 d .
H31A H 1.3329 0.4253 0.4289 0.061 Uiso 1 1 calc R
H31B H 1.2277 0.3663 0.4219 0.061 Uiso 1 1 calc R
H31C H 1.2158 0.4556 0.4519 0.061 Uiso 1 1 calc R
C32 C 0.8207(8) 0.3383(5) 0.4469(5) 0.035(2) Uani 1 1 d .
H32A H 0.8297 0.3869 0.4811 0.041 Uiso 1 1 calc R
H32B H 0.8297 0.2941 0.4777 0.041 Uiso 1 1 calc R
C33 C 0.7027(7) 0.3344(5) 0.4044(5) 0.037(2) Uani 1 1 d .
H33A H 0.6974 0.2912 0.3640 0.045 Uiso 1 1 calc R
H33B H 0.6483 0.3230 0.4386 0.045 Uiso 1 1 calc R
C34 C 0.6718(8) 0.4093(5) 0.3712(5) 0.036(2) Uani 1 1 d .
C35 C 0.6225(8) 0.4699(6) 0.4119(6) 0.047(3) Uani 1 1 d .
H35 H 0.6041 0.4631 0.4601 0.056 Uiso 1 1 calc R
C38 C 0.6731(9) 0.4847(6) 0.2755(7) 0.051(3) Uani 1 1 d .
H38 H 0.6884 0.4899 0.2263 0.062 Uiso 1 1 calc R
C37 C 0.6272(10) 0.5472(6) 0.3124(8) 0.068(4) Uani 1 1 d .
H37 H 0.6139 0.5947 0.2909 0.082 Uiso 1 1 calc R
C36 C 0.6015(10) 0.5369(7) 0.3827(8) 0.063(4) Uani 1 1 d .
H36 H 0.5685 0.5779 0.4105 0.076 Uiso 1 1 calc R
Au3 Au 0.73535(3) 1.006594(17) 0.415211(19) 0.02547(8) Uani 1 1 d .
Cl3 Cl 0.7770(2) 1.13486(11) 0.45325(13) 0.0368(5) Uani 1 1 d .
N7 N 0.6114(6) 0.8664(4) 0.3347(4) 0.0275(15) Uani 1 1 d .
N8 N 0.7649(6) 0.8343(4) 0.3961(4) 0.0310(17) Uani 1 1 d .
N9 N 0.9216(7) 0.9181(4) 0.2907(4) 0.0373(19) Uani 1 1 d .
C39 C 0.7013(8) 0.8964(5) 0.3816(5) 0.031(2) Uani 1 1 d .
C40 C 0.7153(8) 0.7672(5) 0.3583(5) 0.040(2) Uani 1 1 d .
H40 H 0.7444 0.7164 0.3596 0.048 Uiso 1 1 calc R
C41 C 0.6191(8) 0.7862(4) 0.3194(5) 0.032(2) Uani 1 1 d .
H41 H 0.5668 0.7521 0.2879 0.038 Uiso 1 1 calc R
C42 C 0.5207(7) 0.9117(4) 0.3011(5) 0.0267(18) Uani 1 1 d .
C43 C 0.5225(7) 0.9286(4) 0.2284(5) 0.0256(18) Uani 1 1 d .
C44 C 0.4349(7) 0.9737(5) 0.1988(5) 0.034(2) Uani 1 1 d .
H44 H 0.4323 0.9854 0.1487 0.041 Uiso 1 1 calc R
C45 C 0.3519(7) 1.0019(5) 0.2393(6) 0.037(2) Uani 1 1 d .
C46 C 0.3539(8) 0.9808(5) 0.3102(6) 0.040(2) Uani 1 1 d .
H46 H 0.2952 0.9977 0.3378 0.048 Uiso 1 1 calc R
C47 C 0.4369(7) 0.9363(5) 0.3435(5) 0.031(2) Uani 1 1 d .
C48 C 0.6127(8) 0.9005(5) 0.1847(5) 0.036(2) Uani 1 1 d .
H48A H 0.6859 0.9099 0.2153 0.054 Uiso 1 1 calc R
H48B H 0.6104 0.9285 0.1402 0.054 Uiso 1 1 calc R
H48C H 0.6014 0.8447 0.1697 0.054 Uiso 1 1 calc R
C49 C 0.2636(9) 1.0523(6) 0.2047(7) 0.054(3) Uani 1 1 d .
H49A H 0.2908 1.1065 0.2117 0.081 Uiso 1 1 calc R
H49B H 0.1953 1.0479 0.2283 0.081 Uiso 1 1 calc R
H49C H 0.2466 1.0356 0.1513 0.081 Uiso 1 1 calc R
C50 C 0.4362(10) 0.9155(6) 0.4216(6) 0.054(3) Uani 1 1 d .
H50A H 0.5070 0.9334 0.4520 0.081 Uiso 1 1 calc R
H50B H 0.4281 0.8590 0.4210 0.081 Uiso 1 1 calc R
H50C H 0.3732 0.9406 0.4428 0.081 Uiso 1 1 calc R
C51 C 0.8764(8) 0.8381(5) 0.4409(5) 0.036(2) Uani 1 1 d .
H51A H 0.8838 0.7932 0.4708 0.043 Uiso 1 1 calc R
H51B H 0.8830 0.8861 0.4758 0.043 Uiso 1 1 calc R
C52 C 0.9721(8) 0.8377(5) 0.3933(6) 0.042(2) Uani 1 1 d .
H52A H 1.0439 0.8295 0.4249 0.051 Uiso 1 1 calc R
H52B H 0.9599 0.7937 0.3538 0.051 Uiso 1 1 calc R
C53 C 0.9808(7) 0.9125(5) 0.3579(5) 0.0292(19) Uani 1 1 d .
C54 C 1.0443(8) 0.9751(6) 0.3956(6) 0.044(2) Uani 1 1 d .
H54 H 1.0849 0.9703 0.4433 0.053 Uiso 1 1 calc R
C55 C 1.0485(9) 1.0437(6) 0.3643(6) 0.045(3) Uani 1 1 d .
H55 H 1.0919 1.0870 0.3894 0.054 Uiso 1 1 calc R
C56 C 0.9881(9) 1.0478(6) 0.2956(6) 0.048(3) Uani 1 1 d .
H56 H 0.9892 1.0946 0.2722 0.058 Uiso 1 1 calc R
C57 C 0.9267(9) 0.9854(6) 0.2610(6) 0.044(2) Uani 1 1 d .
H57 H 0.8853 0.9897 0.2134 0.053 Uiso 1 1 calc R
Au4 Au 0.46184(3) 0.120814(17) 0.043611(18) 0.02529(8) Uani 1 1 d .
Cl4 Cl 0.32587(19) 0.02746(13) -0.00051(14) 0.0371(5) Uani 1 1 d .
N10 N 0.6023(5) 0.2381(4) 0.1493(4) 0.0217(14) Uani 1 1 d .
N11 N 0.6512(6) 0.2331(4) 0.0404(4) 0.0262(15) Uani 1 1 d .
N12 N 0.5251(7) 0.3775(5) -0.0273(4) 0.042(2) Uani 1 1 d .
C58 C 0.5783(7) 0.2024(4) 0.0805(5) 0.0247(17) Uani 1 1 d .
C59 C 0.7216(7) 0.2881(5) 0.0845(5) 0.034(2) Uani 1 1 d .
H59 H 0.7803 0.3175 0.0694 0.041 Uiso 1 1 calc R
C60 C 0.6903(7) 0.2916(5) 0.1528(5) 0.031(2) Uani 1 1 d .
H60 H 0.7223 0.3244 0.1955 0.038 Uiso 1 1 calc R
C61 C 0.5432(7) 0.2269(5) 0.2118(4) 0.0237(17) Uani 1 1 d .
C62 C 0.4609(7) 0.2785(5) 0.2277(5) 0.0305(19) Uani 1 1 d .
C63 C 0.4052(8) 0.2675(5) 0.2891(5) 0.037(2) Uani 1 1 d .
H63 H 0.3475 0.3019 0.3010 0.045 Uiso 1 1 calc R
C64 C 0.4331(8) 0.2068(5) 0.3330(5) 0.038(2) Uani 1 1 d .
C65 C 0.5160(8) 0.1577(6) 0.3146(5) 0.037(2) Uani 1 1 d .
H65 H 0.5353 0.1165 0.3443 0.045 Uiso 1 1 calc R
C66 C 0.5731(7) 0.1658(5) 0.2542(5) 0.0297(19) Uani 1 1 d .
C67 C 0.4330(8) 0.3452(5) 0.1830(6) 0.042(2) Uani 1 1 d .
H67A H 0.4894 0.3871 0.1984 0.063 Uiso 1 1 calc R
H67B H 0.3587 0.3643 0.1913 0.063 Uiso 1 1 calc R
H67C H 0.4328 0.3282 0.1300 0.063 Uiso 1 1 calc R
C68 C 0.3716(11) 0.1974(7) 0.3999(7) 0.067(4) Uani 1 1 d .
H68A H 0.3715 0.1426 0.4097 0.101 Uiso 1 1 calc R
H68B H 0.2940 0.2142 0.3892 0.101 Uiso 1 1 calc R
H68C H 0.4097 0.2292 0.4437 0.101 Uiso 1 1 calc R
C69 C 0.6650(8) 0.1112(5) 0.2367(5) 0.038(2) Uani 1 1 d .
H69A H 0.6702 0.0706 0.2708 0.056 Uiso 1 1 calc R
H69B H 0.7367 0.1403 0.2427 0.056 Uiso 1 1 calc R
H69C H 0.6480 0.0874 0.1853 0.056 Uiso 1 1 calc R
C70 C 0.6589(7) 0.2115(5) -0.0389(5) 0.0291(19) Uani 1 1 d .
H70A H 0.5976 0.1736 -0.0595 0.035 Uiso 1 1 calc R
H70B H 0.7311 0.1857 -0.0436 0.035 Uiso 1 1 calc R
C71 C 0.6511(7) 0.2805(5) -0.0846(5) 0.0285(19) Uani 1 1 d .
H71A H 0.7124 0.3183 -0.0638 0.034 Uiso 1 1 calc R
H71B H 0.6630 0.2624 -0.1362 0.034 Uiso 1 1 calc R
C72 C 0.5413(7) 0.3215(4) -0.0869(5) 0.0273(18) Uani 1 1 d .
C73 C 0.4660(6) 0.3022(4) -0.1454(4) 0.0206(16) Uani 1 1 d .
H73 H 0.4807 0.2645 -0.1844 0.025 Uiso 1 1 calc R
C74 C 0.3682(8) 0.3382(5) -0.1475(5) 0.038(2) Uani 1 1 d .
H74 H 0.3134 0.3263 -0.1898 0.046 Uiso 1 1 calc R
C75 C 0.3416(8) 0.3927(5) -0.0905(7) 0.047(3) Uani 1 1 d .
H75 H 0.2695 0.4152 -0.0934 0.056 Uiso 1 1 calc R
C76 C 0.4205(8) 0.4127(5) -0.0316(6) 0.039(2) Uani 1 1 d .
H76 H 0.4049 0.4506 0.0070 0.047 Uiso 1 1 calc R

loop_
_atom_site_aniso_label
_atom_site_aniso_U_11
_atom_site_aniso_U_22
_atom_site_aniso_U_33
_atom_site_aniso_U_23
_atom_site_aniso_U_13
_atom_site_aniso_U_12
Au1 0.02338(16) 0.02336(15) 0.02570(17) 0.00106(13) 0.00455(13) 0.00243(12)
Cl1 0.0337(12) 0.0347(11) 0.0372(13) -0.0006(10) 0.0078(10) 0.0126(9)
N1 0.025(4) 0.025(3) 0.025(4) 0.005(3) 0.002(3) 0.002(3)
N2 0.023(4) 0.031(4) 0.029(4) 0.003(3) 0.008(3) 0.002(3)
N3 0.024(4) 0.032(4) 0.032(4) 0.008(3) 0.003(3) 0.000(3)
C1 0.029(5) 0.024(4) 0.020(4) 0.001(3) 0.007(3) -0.001(3)
C2 0.029(5) 0.029(4) 0.034(5) -0.002(4) 0.005(4) 0.009(4)
C3 0.031(5) 0.022(4) 0.034(5) 0.006(4) 0.012(4) 0.011(3)
C4 0.022(4) 0.025(4) 0.027(4) -0.002(3) 0.002(3) 0.007(3)
C5 0.024(4) 0.034(5) 0.035(5) 0.001(4) 0.009(4) 0.003(4)
C6 0.030(5) 0.025(4) 0.043(6) -0.001(4) 0.005(4) 0.000(4)
C7 0.034(5) 0.039(5) 0.025(5) -0.001(4) -0.005(4) 0.009(4)
C8 0.045(6) 0.027(4) 0.033(5) 0.010(4) 0.009(4) 0.007(4)
C9 0.018(4) 0.022(4) 0.038(5) 0.002(4) 0.001(3) 0.005(3)
C10 0.046(6) 0.037(5) 0.050(6) 0.008(5) 0.011(5) -0.002(4)
C11 0.029(5) 0.073(7) 0.040(6) 0.004(5) -0.013(4) 0.003(5)
C12 0.028(5) 0.033(5) 0.047(6) 0.009(4) -0.004(4) 0.001(4)
C13 0.034(5) 0.033(5) 0.021(4) 0.000(4) -0.002(4) 0.002(4)
C14 0.025(4) 0.042(5) 0.019(4) 0.007(4) 0.002(3) 0.000(4)
C15 0.029(5) 0.023(4) 0.023(4) 0.006(3) 0.007(3) 0.000(3)
C16 0.034(5) 0.027(4) 0.035(5) -0.005(4) 0.024(4) -0.004(4)
C17 0.056(7) 0.030(5) 0.038(6) -0.002(4) -0.003(5) -0.015(4)
C18 0.033(5) 0.046(6) 0.046(6) 0.013(5) 0.006(5) -0.001(4)
C19 0.034(5) 0.048(6) 0.034(5) 0.008(5) 0.005(4) 0.002(4)
Au2 0.02815(17) 0.01881(14) 0.02574(16) 0.00333(12) 0.00323(13) 0.00077(12)
Cl2 0.0506(14) 0.0194(9) 0.0384(13) 0.0042(9) 0.0028(11) 0.0070(9)
N4 0.035(4) 0.018(3) 0.025(4) 0.003(3) 0.007(3) 0.001(3)
N5 0.033(4) 0.019(3) 0.027(4) 0.004(3) 0.002(3) 0.000(3)
N6 0.046(5) 0.040(5) 0.035(5) 0.007(4) -0.005(4) -0.017(4)
C20 0.024(4) 0.019(4) 0.027(4) 0.006(3) -0.002(3) -0.005(3)
C21 0.042(5) 0.016(4) 0.042(5) 0.000(4) 0.014(4) -0.003(4)
C22 0.054(6) 0.019(4) 0.040(5) -0.001(4) 0.013(5) -0.002(4)
C23 0.030(4) 0.016(4) 0.029(4) 0.004(3) 0.008(4) 0.001(3)
C24 0.033(5) 0.024(4) 0.038(5) 0.003(4) 0.010(4) 0.003(4)
C25 0.035(5) 0.021(4) 0.029(5) 0.006(3) 0.012(4) 0.002(3)
C26 0.028(5) 0.024(4) 0.043(6) 0.006(4) 0.012(4) -0.005(3)
C27 0.018(4) 0.037(5) 0.037(5) 0.001(4) 0.002(4) 0.002(4)
C28 0.030(5) 0.023(4) 0.032(5) 0.005(4) -0.002(4) 0.002(3)
C29 0.035(5) 0.030(5) 0.044(6) 0.000(4) -0.008(4) -0.005(4)
C30 0.047(6) 0.047(6) 0.046(6) 0.017(5) 0.016(5) -0.006(5)
C31 0.039(6) 0.056(6) 0.030(5) 0.012(5) 0.004(4) -0.003(5)
C32 0.049(6) 0.028(4) 0.028(5) 0.001(4) 0.013(4) -0.003(4)
C33 0.029(5) 0.043(5) 0.041(6) -0.004(4) 0.013(4) -0.020(4)
C34 0.033(5) 0.034(5) 0.038(6) -0.004(4) -0.004(4) -0.004(4)
C35 0.038(6) 0.047(6) 0.054(7) -0.007(5) 0.012(5) 0.005(5)
C38 0.045(6) 0.055(7) 0.053(7) 0.020(6) -0.011(5) -0.007(5)
C37 0.050(7) 0.038(6) 0.104(11) 0.011(7) -0.035(7) 0.003(5)
C36 0.059(8) 0.056(7) 0.066(9) -0.014(7) -0.009(7) 0.015(6)
Au3 0.03087(18) 0.01831(15) 0.02730(17) 0.00188(12) 0.00444(14) 0.00145(12)
Cl3 0.0484(14) 0.0186(9) 0.0425(13) 0.0013(9) 0.0045(11) -0.0055(9)
N7 0.029(4) 0.021(3) 0.032(4) 0.005(3) 0.002(3) 0.008(3)
N8 0.037(4) 0.023(3) 0.030(4) 0.002(3) -0.007(3) 0.003(3)
N9 0.040(5) 0.036(4) 0.035(5) -0.001(4) 0.003(4) 0.010(4)
C39 0.040(5) 0.021(4) 0.030(5) -0.001(4) 0.004(4) 0.009(4)
C40 0.058(6) 0.013(4) 0.044(6) -0.002(4) -0.005(5) 0.008(4)
C41 0.038(5) 0.015(4) 0.040(5) 0.000(4) -0.002(4) 0.005(3)
C42 0.026(4) 0.021(4) 0.033(5) 0.000(4) 0.006(4) 0.003(3)
C43 0.022(4) 0.022(4) 0.031(5) -0.004(4) 0.004(3) -0.002(3)
C44 0.025(5) 0.040(5) 0.039(6) 0.011(4) 0.003(4) 0.003(4)
C45 0.025(5) 0.027(4) 0.062(7) 0.009(5) 0.007(4) 0.001(4)
C46 0.028(5) 0.033(5) 0.060(7) 0.002(5) 0.016(5) 0.002(4)
C47 0.029(5) 0.024(4) 0.040(5) -0.003(4) 0.013(4) -0.002(3)
C48 0.034(5) 0.042(5) 0.034(5) 0.006(4) 0.011(4) 0.009(4)
C49 0.045(6) 0.045(6) 0.073(8) 0.013(6) 0.010(6) 0.006(5)
C50 0.060(7) 0.052(6) 0.053(7) 0.003(5) 0.025(6) -0.008(5)
C51 0.048(6) 0.024(4) 0.030(5) 0.005(4) -0.014(4) 0.005(4)
C52 0.035(5) 0.032(5) 0.055(7) -0.003(5) -0.007(5) 0.005(4)
C53 0.025(4) 0.032(4) 0.030(5) -0.001(4) 0.003(4) 0.010(4)
C54 0.038(6) 0.050(6) 0.042(6) 0.002(5) -0.003(5) 0.001(5)
C55 0.048(6) 0.045(6) 0.041(6) -0.002(5) 0.003(5) -0.001(5)
C56 0.054(7) 0.045(6) 0.046(6) -0.001(5) 0.015(5) 0.003(5)
C57 0.046(6) 0.050(6) 0.037(6) 0.006(5) 0.007(5) 0.008(5)
Au4 0.02344(16) 0.02381(16) 0.02818(17) 0.00090(13) 0.00318(14) -0.00005(13)
Cl4 0.0307(12) 0.0364(12) 0.0421(14) -0.0009(10) 0.0016(10) -0.0098(9)
N10 0.019(3) 0.021(3) 0.025(4) 0.007(3) -0.001(3) 0.000(3)
N11 0.028(4) 0.028(4) 0.023(4) 0.010(3) 0.000(3) 0.004(3)
N12 0.051(5) 0.046(5) 0.027(4) -0.015(4) 0.008(4) 0.000(4)
C58 0.021(4) 0.019(4) 0.035(5) 0.004(3) 0.006(4) 0.003(3)
C59 0.027(5) 0.031(5) 0.045(6) 0.013(4) -0.002(4) -0.004(4)
C60 0.025(4) 0.034(5) 0.033(5) -0.004(4) 0.002(4) -0.007(4)
C61 0.021(4) 0.027(4) 0.021(4) 0.000(3) -0.001(3) -0.002(3)
C62 0.027(5) 0.027(4) 0.036(5) 0.004(4) -0.003(4) -0.001(3)
C63 0.040(5) 0.034(5) 0.038(5) -0.005(4) 0.010(4) 0.002(4)
C64 0.044(6) 0.035(5) 0.038(5) 0.002(4) 0.017(5) -0.007(4)
C65 0.034(5) 0.044(5) 0.037(5) 0.012(4) 0.014(4) -0.002(4)
C66 0.026(4) 0.030(4) 0.033(5) 0.002(4) 0.001(4) -0.001(3)
C67 0.038(6) 0.039(5) 0.049(6) 0.002(5) 0.001(5) -0.001(4)
C68 0.079(9) 0.071(8) 0.064(8) 0.024(7) 0.042(7) 0.024(7)
C69 0.038(5) 0.033(5) 0.048(6) 0.021(4) 0.019(5) 0.012(4)
C70 0.023(4) 0.036(5) 0.027(5) -0.001(4) 0.003(3) 0.010(4)
C71 0.026(4) 0.034(5) 0.026(5) 0.006(4) 0.000(4) 0.004(4)
C72 0.034(5) 0.022(4) 0.029(4) 0.010(3) 0.009(4) -0.002(3)
C73 0.018(4) 0.023(4) 0.019(4) -0.009(3) 0.003(3) -0.001(3)
C74 0.028(5) 0.043(5) 0.039(6) 0.001(5) -0.009(4) -0.002(4)
C75 0.019(5) 0.029(5) 0.091(9) -0.004(5) 0.008(5) 0.005(4)
C76 0.033(5) 0.035(5) 0.049(6) -0.006(5) 0.013(5) 0.001(4)

loop_
_atom_type_symbol
_atom_type_description
_atom_type_scat_dispersion_real
_atom_type_scat_dispersion_imag
_atom_type_scat_source
C C 0.0033 0.0016 'International Tables Vol C Tables 4.2.6.8 and 6.1.1.4'
H H 0.0000 0.0000 'International Tables Vol C Tables 4.2.6.8 and 6.1.1.4'
N N 0.0061 0.0033 'International Tables Vol C Tables 4.2.6.8 and 6.1.1.4'
Cl Cl 0.1484 0.1585 'International Tables Vol C Tables 4.2.6.8 and 6.1.1.4'
Au Au -2.0133 8.8022 'International Tables Vol C Tables 4.2.6.8 and 6.1.1.4'

loop_
_geom_angle_atom_site_label_1
_geom_angle_atom_site_label_2
_geom_angle_atom_site_label_3
_geom_angle
_geom_angle_site_symmetry_3
C1 Au1 Cl1 179.6(3) .
C1 N1 C3 111.3(7) .
C1 N1 C4 124.4(7) .
C3 N1 C4 124.3(7) .
C1 N2 C2 111.0(7) .
C1 N2 C13 125.2(7) .
C2 N2 C13 123.8(7) .
C15 N3 C19 117.3(8) .
N2 C1 N1 104.4(7) .
N2 C1 Au1 128.3(6) .
N1 C1 Au1 127.3(6) .
C3 C2 N2 106.3(7) .
C2 C3 N1 106.9(7) .
C5 C4 C9 123.4(8) .
C5 C4 N1 117.1(8) .
C9 C4 N1 119.5(7) .
C6 C5 C4 117.3(8) .
C6 C5 C10 120.9(8) .
C4 C5 C10 121.8(8) .
C5 C6 C7 121.7(8) .
C8 C7 C6 117.6(8) .
C8 C7 C11 121.5(9) .
C6 C7 C11 120.8(9) .
C9 C8 C7 123.1(8) .
C8 C9 C4 116.9(8) .
C8 C9 C12 121.8(8) .
C4 C9 C12 121.4(8) .
N2 C13 C14 112.5(7) .
C15 C14 C13 113.0(7) .
C16 C15 N3 122.0(8) .
C16 C15 C14 122.3(7) .
N3 C15 C14 115.7(7) .
C15 C16 C17 121.0(8) .
C18 C17 C16 117.6(9) .
C17 C18 C19 117.6(9) .
N3 C19 C18 124.3(9) .
C20 Au2 Cl2 175.5(2) .
C20 Au2 Au2 92.3(2) 2_766
Cl2 Au2 Au2 92.19(6) 2_766
C20 N4 C22 111.1(7) .
C20 N4 C23 124.4(6) .
C22 N4 C23 124.4(7) .
C20 N5 C21 109.4(7) .
C20 N5 C32 127.1(7) .
C21 N5 C32 123.5(7) .
C34 N6 C38 116.6(10) .
N4 C20 N5 105.5(6) .
N4 C20 Au2 127.3(6) .
N5 C20 Au2 127.1(6) .
C22 C21 N5 106.7(7) .
C21 C22 N4 107.2(8) .
C24 C23 C28 122.2(8) .
C24 C23 N4 117.3(7) .
C28 C23 N4 120.4(7) .
C23 C24 C25 117.6(8) .
C23 C24 C29 122.4(8) .
C25 C24 C29 120.0(8) .
C26 C25 C24 121.3(8) .
C27 C26 C25 117.9(8) .
C27 C26 C30 121.8(8) .
C25 C26 C30 120.3(9) .
C28 C27 C26 123.8(8) .
C27 C28 C23 117.1(8) .
C27 C28 C31 122.3(8) .
C23 C28 C31 120.6(8) .
N5 C32 C33 113.9(7) .
C34 C33 C32 112.2(7) .
N6 C34 C35 121.5(10) .
N6 C34 C33 117.3(8) .
C35 C34 C33 121.1(9) .
C36 C35 C34 119.8(11) .
N6 C38 C37 125.2(12) .
C38 C37 C36 116.1(11) .
C35 C36 C37 120.6(11) .
C39 Au3 Cl3 179.2(3) .
C39 N7 C41 111.2(7) .
C39 N7 C42 124.9(7) .
C41 N7 C42 123.9(7) .
C39 N8 C40 110.7(7) .
C39 N8 C51 125.0(7) .
C40 N8 C51 124.1(7) .
C57 N9 C53 118.1(8) .
N7 C39 N8 104.5(7) .
N7 C39 Au3 127.2(6) .
N8 C39 Au3 128.2(7) .
C41 C40 N8 107.9(7) .
C40 C41 N7 105.7(7) .
C43 C42 C47 123.4(8) .
C43 C42 N7 118.1(7) .
C47 C42 N7 118.5(8) .
C42 C43 C44 116.2(8) .
C42 C43 C48 121.7(8) .
C44 C43 C48 122.1(8) .
C45 C44 C43 122.8(9) .
C46 C45 C44 117.5(9) .
C46 C45 C49 122.9(9) .
C44 C45 C49 119.6(10) .
C45 C46 C47 123.3(9) .
C46 C47 C42 116.7(9) .
C46 C47 C50 121.3(9) .
C42 C47 C50 122.0(9) .
N8 C51 C52 112.8(7) .
C53 C52 C51 112.2(7) .
N9 C53 C54 121.0(9) .
N9 C53 C52 118.5(8) .
C54 C53 C52 120.5(9) .
C55 C54 C53 120.2(10) .
C54 C55 C56 117.7(10) .
C57 C56 C55 120.1(11) .
N9 C57 C56 123.0(10) .
C58 Au4 Cl4 179.1(3) .
C58 N10 C60 110.6(7) .
C58 N10 C61 126.0(6) .
C60 N10 C61 123.3(7) .
C58 N11 C59 110.7(7) .
C58 N11 C70 126.0(7) .
C59 N11 C70 123.2(7) .
C76 N12 C72 116.5(8) .
N10 C58 N11 105.5(7) .
N10 C58 Au4 128.1(6) .
N11 C58 Au4 126.4(6) .
C60 C59 N11 106.2(8) .
C59 C60 N10 107.0(7) .
C62 C61 C66 122.8(8) .
C62 C61 N10 118.4(7) .
C66 C61 N10 118.8(7) .
C61 C62 C63 117.7(8) .
C61 C62 C67 121.8(8) .
C63 C62 C67 120.5(8) .
C64 C63 C62 121.0(9) .
C65 C64 C63 118.5(9) .
C65 C64 C68 122.1(9) .
C63 C64 C68 119.5(9) .
C64 C65 C66 122.7(9) .
C65 C66 C61 117.2(8) .
C65 C66 C69 120.9(8) .
C61 C66 C69 121.9(8) .
N11 C70 C71 113.2(7) .
C72 C71 C70 114.3(7) .
C73 C72 N12 124.5(8) .
C73 C72 C71 116.6(7) .
N12 C72 C71 118.9(8) .
C72 C73 C74 116.8(8) .
C73 C74 C75 123.7(9) .
C76 C75 C74 118.7(8) .
C75 C76 N12 119.9(8) .

loop_
_geom_bond_atom_site_label_1
_geom_bond_atom_site_label_2
_geom_bond_distance
_geom_bond_site_symmetry_2
Au1 C1 1.972(8) .
Au1 Cl1 2.293(2) .
N1 C1 1.358(10) .
N1 C3 1.375(10) .
N1 C4 1.447(10) .
N2 C1 1.353(10) .
N2 C2 1.391(10) .
N2 C13 1.464(10) .
N3 C15 1.335(10) .
N3 C19 1.339(11) .
C2 C3 1.351(12) .
C4 C5 1.390(11) .
C4 C9 1.401(11) .
C5 C6 1.387(12) .
C5 C10 1.493(12) .
C6 C7 1.414(13) .
C7 C8 1.390(13) .
C7 C11 1.494(12) .
C8 C9 1.372(12) .
C9 C12 1.491(11) .
C13 C14 1.531(11) .
C14 C15 1.508(11) .
C15 C16 1.320(11) .
C16 C17 1.416(12) .
C17 C18 1.356(13) .
C18 C19 1.373(13) .
Au2 C20 1.971(8) .
Au2 Cl2 2.287(2) .
Au2 Au2 3.3236(7) 2_766
N4 C20 1.350(10) .
N4 C22 1.377(10) .
N4 C23 1.437(10) .
N5 C20 1.358(10) .
N5 C21 1.411(10) .
N5 C32 1.435(11) .
N6 C34 1.332(12) .
N6 C38 1.345(12) .
C21 C22 1.342(12) .
C23 C24 1.386(12) .
C23 C28 1.400(11) .
C24 C25 1.405(11) .
C24 C29 1.511(12) .
C25 C26 1.386(12) .
C26 C27 1.375(12) .
C26 C30 1.512(12) .
C27 C28 1.362(12) .
C28 C31 1.506(12) .
C32 C33 1.520(13) .
C33 C34 1.512(13) .
C34 C35 1.404(13) .
C35 C36 1.334(15) .
C38 C37 1.374(16) .
C37 C36 1.383(18) .
Au3 C39 1.964(8) .
Au3 Cl3 2.286(2) .
N7 C39 1.349(11) .
N7 C41 1.394(9) .
N7 C42 1.453(10) .
N8 C39 1.350(10) .
N8 C40 1.377(10) .
N8 C51 1.471(11) .
N9 C57 1.334(12) .
N9 C53 1.344(11) .
C40 C41 1.334(12) .
C42 C43 1.387(12) .
C42 C47 1.393(11) .
C43 C44 1.398(12) .
C43 C48 1.485(11) .
C44 C45 1.382(12) .
C45 C46 1.373(14) .
C45 C49 1.494(13) .
C46 C47 1.378(13) .
C47 C50 1.500(13) .
C51 C52 1.527(14) .
C52 C53 1.510(13) .
C53 C54 1.386(12) .
C54 C55 1.369(14) .
C55 C56 1.369(14) .
C56 C57 1.354(13) .
Au4 C58 1.980(8) .
Au4 Cl4 2.294(2) .
N10 C58 1.334(10) .
N10 C60 1.388(10) .
N10 C61 1.446(10) .
N11 C58 1.348(10) .
N11 C59 1.386(11) .
N11 C70 1.470(10) .
N12 C76 1.398(12) .
N12 C72 1.416(10) .
C59 C60 1.343(12) .
C61 C62 1.378(11) .
C61 C66 1.391(11) .
C62 C63 1.403(12) .
C62 C67 1.491(12) .
C63 C64 1.399(13) .
C64 C65 1.368(13) .
C64 C68 1.526(13) .
C65 C66 1.388(12) .
C66 C69 1.505(11) .
C70 C71 1.517(11) .
C71 C72 1.501(11) .
C72 C73 1.317(11) .
C73 C74 1.333(11) .
C74 C75 1.402(13) .
C75 C76 1.349(13) .

loop_
_geom_torsion_atom_site_label_1
_geom_torsion_atom_site_label_2
_geom_torsion_atom_site_label_3
_geom_torsion_atom_site_label_4
_geom_torsion
_geom_torsion_site_symmetry_1
C2 N2 C1 N1 1.2(9) .
C13 N2 C1 N1 -178.1(7) .
C2 N2 C1 Au1 -177.9(6) .
C13 N2 C1 Au1 2.7(12) .
C3 N1 C1 N2 -1.2(9) .
C4 N1 C1 N2 179.2(7) .
C3 N1 C1 Au1 178.0(6) .
C4 N1 C1 Au1 -1.6(11) .
Cl1 Au1 C1 N2 -136(34) .
Cl1 Au1 C1 N1 45(35) .
C1 N2 C2 C3 -0.9(10) .
C13 N2 C2 C3 178.5(7) .
N2 C2 C3 N1 0.1(9) .
C1 N1 C3 C2 0.7(10) .
C4 N1 C3 C2 -179.7(8) .
C1 N1 C4 C5 -97.5(9) .
C3 N1 C4 C5 82.9(10) .
C1 N1 C4 C9 84.0(10) .
C3 N1 C4 C9 -95.6(9) .
C9 C4 C5 C6 -1.6(12) .
N1 C4 C5 C6 180.0(7) .
C9 C4 C5 C10 177.9(8) .
N1 C4 C5 C10 -0.6(12) .
C4 C5 C6 C7 1.0(13) .
C10 C5 C6 C7 -178.5(8) .
C5 C6 C7 C8 0.1(13) .
C5 C6 C7 C11 180.0(8) .
C6 C7 C8 C9 -0.6(13) .
C11 C7 C8 C9 179.5(9) .
C7 C8 C9 C4 0.0(13) .
C7 C8 C9 C12 -179.4(8) .
C5 C4 C9 C8 1.1(12) .
N1 C4 C9 C8 179.5(7) .
C5 C4 C9 C12 -179.4(8) .
N1 C4 C9 C12 -1.0(12) .
C1 N2 C13 C14 122.2(8) .
C2 N2 C13 C14 -57.1(11) .
N2 C13 C14 C15 -61.5(9) .
C19 N3 C15 C16 -1.1(13) .
C19 N3 C15 C14 177.7(8) .
C13 C14 C15 C16 86.8(10) .
C13 C14 C15 N3 -91.9(9) .
N3 C15 C16 C17 3.2(14) .
C14 C15 C16 C17 -175.5(8) .
C15 C16 C17 C18 -4.8(15) .
C16 C17 C18 C19 4.2(15) .
C15 N3 C19 C18 0.6(14) .
C17 C18 C19 N3 -2.3(15) .
C22 N4 C20 N5 0.4(9) .
C23 N4 C20 N5 178.0(7) .
C22 N4 C20 Au2 -176.8(6) .
C23 N4 C20 Au2 0.8(12) .
C21 N5 C20 N4 -0.7(9) .
C32 N5 C20 N4 -178.4(8) .
C21 N5 C20 Au2 176.5(6) .
C32 N5 C20 Au2 -1.1(12) .
Cl2 Au2 C20 N4 68(3) .
Au2 Au2 C20 N4 -112.4(7) 2_766
Cl2 Au2 C20 N5 -109(3) .
Au2 Au2 C20 N5 70.9(7) 2_766
C20 N5 C21 C22 0.8(10) .
C32 N5 C21 C22 178.6(8) .
N5 C21 C22 N4 -0.5(11) .
C20 N4 C22 C21 0.1(11) .
C23 N4 C22 C21 -177.5(8) .
C20 N4 C23 C24 -96.9(10) .
C22 N4 C23 C24 80.4(10) .
C20 N4 C23 C28 82.7(10) .
C22 N4 C23 C28 -100.0(10) .
C28 C23 C24 C25 -1.0(12) .
N4 C23 C24 C25 178.6(7) .
C28 C23 C24 C29 -178.5(8) .
N4 C23 C24 C29 1.2(11) .
C23 C24 C25 C26 0.4(12) .
C29 C24 C25 C26 177.9(8) .
C24 C25 C26 C27 1.3(12) .
C24 C25 C26 C30 -179.4(8) .
C25 C26 C27 C28 -2.6(13) .
C30 C26 C27 C28 178.2(8) .
C26 C27 C28 C23 2.0(13) .
C26 C27 C28 C31 -178.0(8) .
C24 C23 C28 C27 -0.1(12) .
N4 C23 C28 C27 -179.7(7) .
C24 C23 C28 C31 179.9(8) .
N4 C23 C28 C31 0.3(12) .
C20 N5 C32 C33 97.2(10) .
C21 N5 C32 C33 -80.1(10) .
N5 C32 C33 C34 -72.6(10) .
C38 N6 C34 C35 -1.2(13) .
C38 N6 C34 C33 -178.1(8) .
C32 C33 C34 N6 88.3(10) .
C32 C33 C34 C35 -88.5(10) .
N6 C34 C35 C36 -0.2(15) .
C33 C34 C35 C36 176.5(10) .
C34 N6 C38 C37 2.8(15) .
N6 C38 C37 C36 -2.6(17) .
C34 C35 C36 C37 0.4(17) .
C38 C37 C36 C35 0.9(17) .
C41 N7 C39 N8 -0.5(10) .
C42 N7 C39 N8 -177.5(8) .
C41 N7 C39 Au3 175.8(7) .
C42 N7 C39 Au3 -1.2(13) .
C40 N8 C39 N7 0.4(10) .
C51 N8 C39 N7 175.5(8) .
C40 N8 C39 Au3 -175.8(7) .
C51 N8 C39 Au3 -0.7(13) .
Cl3 Au3 C39 N7 -107(21) .
Cl3 Au3 C39 N8 68(21) .
C39 N8 C40 C41 -0.2(12) .
C51 N8 C40 C41 -175.3(9) .
N8 C40 C41 N7 -0.1(11) .
C39 N7 C41 C40 0.4(11) .
C42 N7 C41 C40 177.5(8) .
C39 N7 C42 C43 99.6(10) .
C41 N7 C42 C43 -77.0(11) .
C39 N7 C42 C47 -80.1(11) .
C41 N7 C42 C47 103.2(10) .
C47 C42 C43 C44 0.9(12) .
N7 C42 C43 C44 -178.8(7) .
C47 C42 C43 C48 -179.2(8) .
N7 C42 C43 C48 1.1(12) .
C42 C43 C44 C45 1.5(13) .
C48 C43 C44 C45 -178.4(8) .
C43 C44 C45 C46 -3.4(14) .
C43 C44 C45 C49 177.6(8) .
C44 C45 C46 C47 3.1(14) .
C49 C45 C46 C47 -178.0(9) .
C45 C46 C47 C42 -0.8(13) .
C45 C46 C47 C50 179.2(9) .
C43 C42 C47 C46 -1.3(12) .
N7 C42 C47 C46 178.4(7) .
C43 C42 C47 C50 178.7(8) .
N7 C42 C47 C50 -1.6(12) .
C39 N8 C51 C52 -96.3(10) .
C40 N8 C51 C52 78.2(11) .
N8 C51 C52 C53 70.2(10) .
C57 N9 C53 C54 0.6(13) .
C57 N9 C53 C52 177.7(8) .
C51 C52 C53 N9 -89.4(10) .
C51 C52 C53 C54 87.6(10) .
N9 C53 C54 C55 -0.7(14) .
C52 C53 C54 C55 -177.6(9) .
C53 C54 C55 C56 0.3(15) .
C54 C55 C56 C57 0.1(15) .
C53 N9 C57 C56 -0.2(14) .
C55 C56 C57 N9 -0.2(16) .
C60 N10 C58 N11 0.2(9) .
C61 N10 C58 N11 177.2(7) .
C60 N10 C58 Au4 179.6(6) .
C61 N10 C58 Au4 -3.4(11) .
C59 N11 C58 N10 0.2(9) .
C70 N11 C58 N10 179.1(7) .
C59 N11 C58 Au4 -179.2(6) .
C70 N11 C58 Au4 -0.3(11) .
Cl4 Au4 C58 N10 124(16) .
Cl4 Au4 C58 N11 -57(17) .
C58 N11 C59 C60 -0.6(10) .
C70 N11 C59 C60 -179.5(7) .
N11 C59 C60 N10 0.6(10) .
C58 N10 C60 C59 -0.5(10) .
C61 N10 C60 C59 -177.6(7) .
C58 N10 C61 C62 -96.2(9) .
C60 N10 C61 C62 80.5(10) .
C58 N10 C61 C66 85.1(10) .
C60 N10 C61 C66 -98.2(9) .
C66 C61 C62 C63 -0.6(12) .
N10 C61 C62 C63 -179.2(7) .
C66 C61 C62 C67 177.8(8) .
N10 C61 C62 C67 -0.8(12) .
C61 C62 C63 C64 0.6(13) .
C67 C62 C63 C64 -177.8(9) .
C62 C63 C64 C65 -0.3(14) .
C62 C63 C64 C68 179.2(9) .
C63 C64 C65 C66 -0.1(14) .
C68 C64 C65 C66 -179.6(10) .
C64 C65 C66 C61 0.2(14) .
C64 C65 C66 C69 179.0(9) .
C62 C61 C66 C65 0.2(13) .
N10 C61 C66 C65 178.8(7) .
C62 C61 C66 C69 -178.7(8) .
N10 C61 C66 C69 0.0(12) .
C58 N11 C70 C71 125.9(8) .
C59 N11 C70 C71 -55.4(10) .
N11 C70 C71 C72 -63.0(10) .
C76 N12 C72 C73 1.3(13) .
C76 N12 C72 C71 -178.7(8) .
C70 C71 C72 C73 -97.1(9) .
C70 C71 C72 N12 82.9(9) .
N12 C72 C73 C74 -0.4(13) .
C71 C72 C73 C74 179.7(8) .
C72 C73 C74 C75 -1.7(14) .
C73 C74 C75 C76 2.8(16) .
C74 C75 C76 N12 -1.7(15) .
C72 N12 C76 C75 -0.2(14) .
